data_1515244
loop_
_publ_author_name
'Zhu, Kelong'
'Vukotic, V. Nicholas'
'Noujeim, Nadim'
'Loeb, Stephen J.'

_publ_section_title
;
 Bis(benzimidazolium) axles and crown ether wheels: a versatile templating
 pair for the formation of [2]rotaxane molecular shuttles
;
_journal_issue 11
_journal_name_full 'Chemical Science'
_journal_page_first 3265
_journal_paper_doi 10.1039/c2sc20986a
_journal_volume 3
_journal_year 2012
_chemical_formula_sum 'C89.5 H107.5 B2 Cl1.5 F8 N5 O12'
_chemical_formula_weight 1672.10
_chemical_name_systematic
;
?
;
_space_group_IT_number 14
_symmetry_cell_setting monoclinic
_symmetry_space_group_name_Hall '-P 2ybc'
_symmetry_space_group_name_H-M 'P 1 21/c 1'
_atom_sites_solution_hydrogens geom
_atom_sites_solution_primary direct
_atom_sites_solution_secondary difmap
_audit_creation_method SHELXL-97
_cell_angle_alpha 90.00
_cell_angle_beta 96.934(2)
_cell_angle_gamma 90.00
_cell_formula_units_Z 4
_cell_length_a 21.517(3)
_cell_length_b 39.753(5)
_cell_length_c 11.1884(15)
_cell_measurement_reflns_used 452
_cell_measurement_temperature 173(2)
_cell_measurement_theta_max 20.91
_cell_measurement_theta_min 1.97
_cell_volume 9500(2)
_computing_cell_refinement 'Bruker SAINT'
_computing_data_collection 'Bruker SMART'
_computing_data_reduction 'Bruker SHELXTL XPREP'
_computing_molecular_graphics 'Bruker SHELXTL XP'
_computing_publication_material 'Bruker SHELXTL XCIF'
_computing_structure_refinement 'SHELXL-97 (Sheldrick, 1997)'
_computing_structure_solution 'SHELXS-97 (Sheldrick, 1997)'
_diffrn_ambient_temperature 173(2)
_diffrn_measured_fraction_theta_full 0.992
_diffrn_measured_fraction_theta_max 0.992
_diffrn_measurement_device_type 'Bruker APEX-I CCD'
_diffrn_measurement_method 'phi and omega scans'
_diffrn_radiation_monochromator graphite
_diffrn_radiation_source 'fine-focus sealed tube'
_diffrn_radiation_type MoK\a
_diffrn_radiation_wavelength 0.71073
_diffrn_reflns_av_R_equivalents 0.1358
_diffrn_reflns_av_sigmaI/netI 0.0866
_diffrn_reflns_limit_h_max 21
_diffrn_reflns_limit_h_min -21
_diffrn_reflns_limit_k_max 39
_diffrn_reflns_limit_k_min -39
_diffrn_reflns_limit_l_max 11
_diffrn_reflns_limit_l_min -11
_diffrn_reflns_number 48976
_diffrn_reflns_theta_full 20.91
_diffrn_reflns_theta_max 20.91
_diffrn_reflns_theta_min 1.97
_exptl_absorpt_coefficient_mu 0.127
_exptl_absorpt_correction_T_max 0.9937
_exptl_absorpt_correction_T_min 0.9628
_exptl_absorpt_correction_type empirical
_exptl_absorpt_process_details sadabs
_exptl_crystal_colour colorless
_exptl_crystal_density_diffrn 1.169
_exptl_crystal_density_method 'not measured'
_exptl_crystal_description prism
_exptl_crystal_F_000 3532
_exptl_crystal_size_max 0.24
_exptl_crystal_size_mid 0.12
_exptl_crystal_size_min 0.10
_refine_diff_density_max 1.450
_refine_diff_density_min -0.436
_refine_diff_density_rms 0.080
_refine_ls_extinction_method none
_refine_ls_goodness_of_fit_ref 1.153
_refine_ls_hydrogen_treatment mixed
_refine_ls_matrix_type full
_refine_ls_number_parameters 1089
_refine_ls_number_reflns 9999
_refine_ls_number_restraints 184
_refine_ls_restrained_S_all 1.151
_refine_ls_R_factor_all 0.2158
_refine_ls_R_factor_gt 0.1563
_refine_ls_shift/su_max 0.000
_refine_ls_shift/su_mean 0.000
_refine_ls_structure_factor_coef Fsqd
_refine_ls_weighting_details 'calc w=1/[\s^2^(Fo^2^)+(0.0378P)^2^+107.4031P] where P=(Fo^2^+2Fc^2^)/3'
_refine_ls_weighting_scheme calc
_refine_ls_wR_factor_gt 0.2932
_refine_ls_wR_factor_ref 0.3319
_reflns_number_gt 6600
_reflns_number_total 9999
_reflns_threshold_expression >2sigma(I)
_cod_data_source_file c2sc20986a.txt
_cod_data_source_block kz90z
_cod_original_cell_volume 9501(2)
_cod_original_sg_symbol_H-M P2(1)/c
_cod_original_formula_sum 'C89.50 H107.50 B2 Cl1.50 F8 N5 O12'
_cod_database_code 1515244

loop_
_symmetry_equiv_pos_as_xyz
'x, y, z'
'-x, y+1/2, -z+1/2'
'-x, -y, -z'
'x, -y-1/2, z-1/2'

loop_
_atom_site_label
_atom_site_type_symbol
_atom_site_fract_x
_atom_site_fract_y
_atom_site_fract_z
_atom_site_U_iso_or_equiv
_atom_site_adp_type
_atom_site_occupancy
_atom_site_symmetry_multiplicity
_atom_site_calc_flag
_atom_site_refinement_flags
_atom_site_disorder_assembly
_atom_site_disorder_group
N1 N -0.2508(4) 0.9522(2) 0.0062(7) 0.034(2) Uani 1 1 d . . .
H1A H -0.2677 0.9343 -0.0304 0.041 Uiso 1 1 calc R . .
N2 N -0.1909(4) 0.9836(2) 0.1316(8) 0.034(2) Uani 1 1 d . . .
H2A H -0.1615 0.9896 0.1893 0.041 Uiso 1 1 calc R . .
N3 N -0.0995(4) 0.8150(2) 0.3733(8) 0.042(2) Uani 1 1 d . . .
H3A H -0.1336 0.8187 0.4077 0.050 Uiso 1 1 calc R . .
N4 N -0.0262(4) 0.8226(2) 0.2625(8) 0.036(2) Uani 1 1 d . . .
H4A H -0.0029 0.8320 0.2125 0.043 Uiso 1 1 calc R . .
C1 C -0.5016(8) 0.9411(5) -0.5576(15) 0.129(8) Uani 1 1 d . . .
H1B H -0.5260 0.9278 -0.6203 0.194 Uiso 1 1 calc R . .
H1C H -0.4775 0.9582 -0.5952 0.194 Uiso 1 1 calc R . .
H1D H -0.5300 0.9521 -0.5076 0.194 Uiso 1 1 calc R . .
C2 C -0.4954(9) 0.8935(5) -0.4155(16) 0.145(9) Uani 1 1 d . . .
H2B H -0.4678 0.8785 -0.3636 0.217 Uiso 1 1 calc R . .
H2C H -0.5215 0.8802 -0.4757 0.217 Uiso 1 1 calc R . .
H2D H -0.5222 0.9061 -0.3664 0.217 Uiso 1 1 calc R . .
C3 C -0.4177(7) 0.9011(4) -0.5590(14) 0.103(6) Uani 1 1 d . . .
H3B H -0.3878 0.8861 -0.5124 0.154 Uiso 1 1 calc R . .
H3C H -0.3948 0.9181 -0.5999 0.154 Uiso 1 1 calc R . .
H3D H -0.4445 0.8880 -0.6188 0.154 Uiso 1 1 calc R . .
C4 C -0.4563(6) 0.9178(4) -0.4781(12) 0.068(4) Uani 1 1 d . . .
C5 C -0.4190(6) 0.9391(3) -0.3817(10) 0.047(3) Uani 1 1 d . . .
C6 C -0.3553(5) 0.9338(3) -0.3467(10) 0.046(3) Uani 1 1 d . . .
H6A H -0.3345 0.9165 -0.3853 0.055 Uiso 1 1 calc R . .
C7 C -0.3217(5) 0.9527(3) -0.2582(10) 0.050(3) Uani 1 1 d . . .
H7A H -0.2785 0.9480 -0.2359 0.060 Uiso 1 1 calc R . .
C8 C -0.3499(5) 0.9783(3) -0.2014(10) 0.042(3) Uani 1 1 d . . .
C9 C -0.4134(6) 0.9836(3) -0.2316(11) 0.053(3) Uani 1 1 d . . .
H9A H -0.4342 1.0004 -0.1910 0.064 Uiso 1 1 calc R . .
C10 C -0.4467(6) 0.9644(3) -0.3210(11) 0.055(3) Uani 1 1 d . . .
H10A H -0.4902 0.9688 -0.3414 0.066 Uiso 1 1 calc R . .
C11 C -0.3126(5) 0.9990(3) -0.1082(10) 0.045(3) Uani 1 1 d . . .
C12 C -0.2684(5) 0.9860(3) -0.0196(9) 0.035(3) Uani 1 1 d . . .
C13 C -0.2315(5) 1.0055(3) 0.0631(10) 0.034(3) Uani 1 1 d . . .
C14 C -0.2367(5) 1.0404(3) 0.0685(10) 0.042(3) Uani 1 1 d . . .
C15 C -0.2815(5) 1.0536(3) -0.0195(11) 0.051(3) Uani 1 1 d . . .
H15A H -0.2877 1.0773 -0.0218 0.061 Uiso 1 1 calc R . .
C16 C -0.3179(5) 1.0339(3) -0.1046(11) 0.045(3) Uani 1 1 d . . .
H16A H -0.3474 1.0447 -0.1622 0.054 Uiso 1 1 calc R . .
C17 C -0.1984(5) 1.0612(3) 0.1589(10) 0.040(3) Uani 1 1 d . . .
C18 C -0.1852(5) 1.0513(3) 0.2770(11) 0.043(3) Uani 1 1 d . . .
H18A H -0.2040 1.0313 0.3024 0.052 Uiso 1 1 calc R . .
C19 C -0.1455(5) 1.0692(3) 0.3605(10) 0.039(3) Uani 1 1 d . . .
H19A H -0.1374 1.0613 0.4409 0.047 Uiso 1 1 calc R . .
C20 C -0.1174(6) 1.0987(3) 0.3281(10) 0.043(3) Uani 1 1 d . . .
C21 C -0.1326(6) 1.1092(3) 0.2094(11) 0.047(3) Uani 1 1 d . . .
H21A H -0.1149 1.1296 0.1845 0.056 Uiso 1 1 calc R . .
C22 C -0.1718(5) 1.0916(3) 0.1278(10) 0.043(3) Uani 1 1 d . . .
H22A H -0.1812 1.1001 0.0483 0.052 Uiso 1 1 calc R . .
C23 C -0.0692(7) 1.1184(3) 0.4130(10) 0.054(4) Uani 1 1 d . . .
C24 C -0.0735(7) 1.1094(3) 0.5448(11) 0.077(5) Uani 1 1 d . . .
H24A H -0.1150 1.1156 0.5655 0.115 Uiso 1 1 calc R . .
H24B H -0.0413 1.1218 0.5967 0.115 Uiso 1 1 calc R . .
H24C H -0.0670 1.0852 0.5565 0.115 Uiso 1 1 calc R . .
C25 C -0.0037(7) 1.1084(4) 0.3845(13) 0.087(5) Uani 1 1 d . . .
H25A H 0.0004 1.1138 0.3003 0.131 Uiso 1 1 calc R . .
H25B H 0.0025 1.0842 0.3976 0.131 Uiso 1 1 calc R . .
H25C H 0.0280 1.1209 0.4374 0.131 Uiso 1 1 calc R . .
C26 C -0.0763(8) 1.1558(3) 0.3982(13) 0.096(6) Uani 1 1 d . . .
H26A H -0.0738 1.1619 0.3141 0.145 Uiso 1 1 calc R . .
H26B H -0.0428 1.1672 0.4501 0.145 Uiso 1 1 calc R . .
H26C H -0.1170 1.1627 0.4209 0.145 Uiso 1 1 calc R . .
C27 C -0.2040(5) 0.9524(3) 0.0956(9) 0.030(3) Uani 1 1 d . . .
C28 C -0.1709(5) 0.9219(3) 0.1449(9) 0.034(3) Uani 1 1 d . . .
C29 C -0.2044(5) 0.8963(3) 0.1902(9) 0.038(3) Uani 1 1 d . . .
H29A H -0.2485 0.8980 0.1883 0.045 Uiso 1 1 calc R . .
C30 C -0.1731(5) 0.8682(2) 0.2382(9) 0.035(3) Uani 1 1 d . . .
H30A H -0.1960 0.8501 0.2672 0.042 Uiso 1 1 calc R . .
C31 C -0.1085(5) 0.8661(3) 0.2445(9) 0.033(3) Uani 1 1 d . . .
C32 C -0.0750(5) 0.8925(3) 0.2010(9) 0.033(3) Uani 1 1 d . . .
H32A H -0.0307 0.8912 0.2061 0.040 Uiso 1 1 calc R . .
C33 C -0.1059(5) 0.9202(3) 0.1509(9) 0.035(3) Uani 1 1 d . . .
H33A H -0.0831 0.9381 0.1205 0.041 Uiso 1 1 calc R . .
C34 C -0.0777(5) 0.8352(2) 0.2924(10) 0.034(3) Uani 1 1 d . . .
C35 C -0.3139(14) 0.7704(6) 0.733(4) 0.37(3) Uani 1 1 d . . .
H35A H -0.3225 0.7833 0.6582 0.554 Uiso 1 1 calc R . .
H35B H -0.2852 0.7830 0.7909 0.554 Uiso 1 1 calc R . .
H35C H -0.3532 0.7663 0.7667 0.554 Uiso 1 1 calc R . .
C36 C -0.3273(10) 0.7181(11) 0.640(2) 0.34(3) Uani 1 1 d . . .
H36A H -0.3051 0.6991 0.6081 0.517 Uiso 1 1 calc R . .
H36B H -0.3485 0.7311 0.5722 0.517 Uiso 1 1 calc R . .
H36C H -0.3583 0.7096 0.6894 0.517 Uiso 1 1 calc R . .
C37 C -0.2729(10) 0.7233(8) 0.8244(18) 0.216(15) Uani 1 1 d . . .
H37A H -0.2589 0.7000 0.8165 0.324 Uiso 1 1 calc R . .
H37B H -0.3111 0.7235 0.8641 0.324 Uiso 1 1 calc R . .
H37C H -0.2400 0.7361 0.8728 0.324 Uiso 1 1 calc R . .
C38 C -0.2854(8) 0.7382(4) 0.7073(14) 0.076(4) Uani 1 1 d . . .
C39 C -0.2240(6) 0.7418(4) 0.6548(12) 0.061(4) Uani 1 1 d . . .
C40 C -0.1989(7) 0.7172(3) 0.5890(12) 0.065(4) Uani 1 1 d . . .
H40A H -0.2187 0.6958 0.5835 0.078 Uiso 1 1 calc R . .
C41 C -0.1475(6) 0.7217(3) 0.5314(11) 0.058(4) Uani 1 1 d . . .
H41A H -0.1321 0.7034 0.4888 0.070 Uiso 1 1 calc R . .
C42 C -0.1171(6) 0.7527(3) 0.5340(11) 0.054(4) Uani 1 1 d . . .
C43 C -0.1399(7) 0.7771(3) 0.6058(11) 0.065(4) Uani 1 1 d . . .
H43A H -0.1188 0.7981 0.6154 0.078 Uiso 1 1 calc R . .
C44 C -0.1920(7) 0.7718(4) 0.6636(11) 0.063(4) Uani 1 1 d . . .
H44A H -0.2063 0.7894 0.7108 0.075 Uiso 1 1 calc R . .
C45 C -0.0655(6) 0.7585(3) 0.4609(10) 0.050(3) Uani 1 1 d . . .
C46 C -0.0191(6) 0.7343(3) 0.4474(12) 0.063(4) Uani 1 1 d . . .
H46A H -0.0208 0.7135 0.4891 0.075 Uiso 1 1 calc R . .
C47 C 0.0293(6) 0.7390(3) 0.3759(12) 0.062(4) Uani 1 1 d . . .
H47A H 0.0589 0.7215 0.3710 0.074 Uiso 1 1 calc R . .
C48 C 0.0354(6) 0.7686(3) 0.3116(11) 0.047(3) Uani 1 1 d . . .
C49 C -0.0131(5) 0.7918(3) 0.3211(10) 0.041(3) Uani 1 1 d . . .
C50 C -0.0602(5) 0.7876(3) 0.3947(10) 0.041(3) Uani 1 1 d . . .
C51 C 0.0853(5) 0.7727(3) 0.2366(12) 0.048(3) Uani 1 1 d . . .
C52 C 0.1030(6) 0.7466(3) 0.1697(13) 0.065(4) Uani 1 1 d . . .
H52A H 0.0820 0.7256 0.1726 0.077 Uiso 1 1 calc R . .
C53 C 0.1510(7) 0.7496(4) 0.0968(14) 0.077(4) Uani 1 1 d . . .
H53A H 0.1604 0.7313 0.0476 0.093 Uiso 1 1 calc R . .
C54 C 0.1848(6) 0.7789(4) 0.0959(13) 0.068(4) Uani 1 1 d . . .
C55 C 0.1654(7) 0.8052(4) 0.1604(14) 0.074(4) Uani 1 1 d . . .
H55A H 0.1853 0.8264 0.1557 0.089 Uiso 1 1 calc R . .
C56 C 0.1173(6) 0.8021(4) 0.2331(13) 0.068(4) Uani 1 1 d . . .
H56A H 0.1068 0.8207 0.2804 0.081 Uiso 1 1 calc R . .
C57 C 0.2374(7) 0.7837(4) 0.0182(16) 0.080(5) Uani 1 1 d . . .
C58 C 0.2493(10) 0.7534(5) -0.058(2) 0.155(9) Uani 1 1 d . . .
H58A H 0.2597 0.7339 -0.0058 0.232 Uiso 1 1 calc R . .
H58B H 0.2842 0.7582 -0.1042 0.232 Uiso 1 1 calc R . .
H58C H 0.2116 0.7485 -0.1136 0.232 Uiso 1 1 calc R . .
C59 C 0.2959(8) 0.7896(8) 0.092(2) 0.207(14) Uani 1 1 d . . .
H59A H 0.3039 0.7714 0.1507 0.310 Uiso 1 1 calc R . .
H59B H 0.2939 0.8111 0.1342 0.310 Uiso 1 1 calc R . .
H59C H 0.3298 0.7904 0.0408 0.310 Uiso 1 1 calc R . .
C60 C 0.2218(11) 0.8112(6) -0.073(2) 0.201(13) Uani 1 1 d . . .
H60A H 0.1820 0.8061 -0.1218 0.302 Uiso 1 1 calc R . .
H60B H 0.2551 0.8128 -0.1255 0.302 Uiso 1 1 calc R . .
H60C H 0.2182 0.8327 -0.0314 0.302 Uiso 1 1 calc R . .
O1 O -0.0679(3) 1.00031(17) 0.0481(6) 0.0352(18) Uani 1 1 d . . .
O2 O -0.0782(3) 0.98857(17) 0.2917(6) 0.0370(18) Uani 1 1 d . . .
O3 O -0.1766(4) 0.9752(2) 0.4178(7) 0.054(2) Uani 1 1 d . . .
O4 O -0.2648(4) 1.0089(2) 0.5278(8) 0.068(3) Uani 1 1 d . . .
O5 O -0.3625(5) 1.0422(3) 0.3520(12) 0.104(4) Uani 1 1 d . . .
O6 O -0.4322(6) 1.0135(5) 0.1686(13) 0.126(5) Uani 1 1 d . . .
O7 O -0.3795(8) 0.9345(4) 0.098(2) 0.243(13) Uani 1 1 d . . .
O8 O -0.3126(4) 0.8868(2) -0.0339(7) 0.061(2) Uani 1 1 d . . .
O9 O -0.2052(4) 0.89944(18) -0.1410(7) 0.049(2) Uani 1 1 d . . .
O10 O -0.1263(3) 0.96024(17) -0.1112(6) 0.0374(19) Uani 1 1 d . . .
C61 C -0.1231(5) 0.9937(3) -0.1449(9) 0.036(3) Uani 1 1 d . . .
C62 C -0.1497(5) 1.0056(3) -0.2524(9) 0.046(3) Uani 1 1 d . . .
H62A H -0.1712 0.9908 -0.3101 0.056 Uiso 1 1 calc R . .
C63 C -0.1451(6) 1.0399(3) -0.2771(11) 0.057(4) Uani 1 1 d . . .
H63A H -0.1635 1.0486 -0.3523 0.069 Uiso 1 1 calc R . .
C64 C -0.1136(6) 1.0616(3) -0.1920(11) 0.052(3) Uani 1 1 d . . .
H64A H -0.1106 1.0849 -0.2093 0.062 Uiso 1 1 calc R . .
C65 C -0.0869(5) 1.0490(3) -0.0825(10) 0.041(3) Uani 1 1 d . . .
H65A H -0.0649 1.0635 -0.0247 0.049 Uiso 1 1 calc R . .
C66 C -0.0924(5) 1.0150(3) -0.0574(9) 0.036(3) Uani 1 1 d . . .
C67 C -0.0403(5) 1.0227(3) 0.1402(9) 0.036(3) Uani 1 1 d . . .
H67A H -0.0703 1.0406 0.1547 0.043 Uiso 1 1 calc R . .
H67B H -0.0023 1.0333 0.1150 0.043 Uiso 1 1 calc R . .
C68 C -0.0237(5) 1.0028(3) 0.2513(9) 0.041(3) Uani 1 1 d . . .
H68A H 0.0056 0.9846 0.2354 0.049 Uiso 1 1 calc R . .
H68B H -0.0024 1.0175 0.3150 0.049 Uiso 1 1 calc R . .
C69 C -0.0698(6) 0.9766(3) 0.4109(9) 0.050(3) Uani 1 1 d . . .
H69A H -0.0642 0.9959 0.4668 0.060 Uiso 1 1 calc R . .
H69B H -0.0311 0.9629 0.4230 0.060 Uiso 1 1 calc R . .
C70 C -0.1225(6) 0.9563(3) 0.4399(10) 0.051(3) Uani 1 1 d . . .
H70A H -0.1261 0.9357 0.3898 0.061 Uiso 1 1 calc R . .
H70B H -0.1158 0.9495 0.5256 0.061 Uiso 1 1 calc R . .
C71 C -0.2313(6) 0.9591(3) 0.4489(11) 0.057(4) Uani 1 1 d . . .
H71A H -0.2237 0.9504 0.5322 0.068 Uiso 1 1 calc R . .
H71B H -0.2426 0.9400 0.3939 0.068 Uiso 1 1 calc R . .
C72 C -0.2830(6) 0.9841(4) 0.4390(12) 0.065(4) Uani 1 1 d . . .
H72A H -0.2888 0.9943 0.3577 0.078 Uiso 1 1 calc R . .
H72B H -0.3228 0.9733 0.4543 0.078 Uiso 1 1 calc R . .
C73 C -0.3141(7) 1.0310(4) 0.5462(14) 0.084(5) Uani 1 1 d . . .
H73A H -0.3037 1.0425 0.6245 0.101 Uiso 1 1 calc R . .
H73B H -0.3526 1.0177 0.5507 0.101 Uiso 1 1 calc R . .
C74 C -0.3269(8) 1.0569(4) 0.4499(15) 0.089(5) Uani 1 1 d . . .
H74A H -0.3499 1.0761 0.4799 0.107 Uiso 1 1 calc R . .
H74B H -0.2870 1.0654 0.4257 0.107 Uiso 1 1 calc R . .
C75 C -0.3795(7) 1.0622(6) 0.2585(18) 0.087(6) Uani 1 1 d . . .
C76 C -0.3651(9) 1.0960(5) 0.238(2) 0.121(7) Uani 1 1 d . . .
H76A H -0.3393 1.1080 0.2990 0.146 Uiso 1 1 calc R . .
C77 C -0.3871(11) 1.1123(6) 0.134(2) 0.132(9) Uani 1 1 d . . .
H77A H -0.3769 1.1354 0.1243 0.158 Uiso 1 1 calc R . .
C78 C -0.4235(11) 1.0961(9) 0.042(3) 0.158(12) Uani 1 1 d . . .
H78A H -0.4392 1.1078 -0.0289 0.189 Uiso 1 1 calc R . .
C79 C -0.4373(10) 1.0619(8) 0.056(2) 0.128(8) Uani 1 1 d . . .
H79A H -0.4613 1.0492 -0.0051 0.154 Uiso 1 1 calc R . .
C80 C -0.4134(10) 1.0482(6) 0.164(2) 0.099(6) Uani 1 1 d . . .
C81 C -0.4035(13) 0.9909(6) 0.141(3) 0.204(17) Uani 1 1 d . . .
H81A H -0.3634 0.9936 0.1944 0.244 Uiso 1 1 calc R . .
H81B H -0.3938 0.9974 0.0603 0.244 Uiso 1 1 calc R . .
C82 C -0.4089(8) 0.9576(6) 0.1321(17) 0.103(6) Uani 1 1 d . . .
H82A H -0.4151 0.9508 0.2150 0.124 Uiso 1 1 calc R . .
H82B H -0.4505 0.9548 0.0845 0.124 Uiso 1 1 calc R . .
C83 C -0.3924(7) 0.9008(5) 0.0868(16) 0.107(7) Uani 1 1 d . . .
H83A H -0.4374 0.8974 0.0933 0.128 Uiso 1 1 calc R . .
H83B H -0.3683 0.8888 0.1546 0.128 Uiso 1 1 calc R . .
C84 C -0.3777(6) 0.8859(4) -0.0276(13) 0.078(5) Uani 1 1 d . . .
H84A H -0.3925 0.8623 -0.0332 0.093 Uiso 1 1 calc R . .
H84B H -0.3997 0.8985 -0.0963 0.093 Uiso 1 1 calc R . .
C85 C -0.2941(7) 0.8660(3) -0.1263(12) 0.068(4) Uani 1 1 d . . .
H85A H -0.3130 0.8744 -0.2057 0.081 Uiso 1 1 calc R . .
H85B H -0.3091 0.8428 -0.1163 0.081 Uiso 1 1 calc R . .
C86 C -0.2252(7) 0.8662(3) -0.1207(12) 0.063(4) Uani 1 1 d . . .
H86A H -0.2061 0.8582 -0.0408 0.076 Uiso 1 1 calc R . .
H86B H -0.2119 0.8509 -0.1828 0.076 Uiso 1 1 calc R . .
C87 C -0.1418(6) 0.9013(3) -0.1604(10) 0.050(3) Uani 1 1 d . . .
H87A H -0.1326 0.8841 -0.2194 0.060 Uiso 1 1 calc R . .
H87B H -0.1145 0.8973 -0.0841 0.060 Uiso 1 1 calc R . .
C88 C -0.1300(6) 0.9356(3) -0.2072(9) 0.046(3) Uani 1 1 d . . .
H88A H -0.0903 0.9355 -0.2436 0.055 Uiso 1 1 calc R . .
H88B H -0.1642 0.9418 -0.2707 0.055 Uiso 1 1 calc R . .
B1 B 0.0121(5) 0.8586(2) -0.0130(10) 0.077(4) Uani 1 1 d DU . .
F1 F 0.0444(4) 0.83879(17) -0.0854(8) 0.108(3) Uani 1 1 d DU . .
F2 F 0.0450(4) 0.8604(2) 0.1008(7) 0.108(3) Uani 1 1 d DU . .
F3 F -0.0457(4) 0.84467(18) -0.0015(7) 0.101(3) Uani 1 1 d DU . .
F4 F 0.0044(3) 0.89038(15) -0.0610(6) 0.068(2) Uani 1 1 d DU . .
B2 B -0.2385(5) 0.8617(3) 0.5167(9) 0.074(4) Uani 1 1 d DU . .
F5 F -0.2074(7) 0.8879(3) 0.5711(10) 0.234(8) Uani 1 1 d DU . .
F6 F -0.2731(4) 0.8470(2) 0.5936(8) 0.130(4) Uani 1 1 d DU . .
F7 F -0.1973(5) 0.8390(3) 0.4832(8) 0.143(4) Uani 1 1 d DU . .
F8 F -0.2726(4) 0.8736(2) 0.4157(7) 0.091(3) Uani 1 1 d DU . .
C1S C -0.2719(13) 1.1545(9) 0.598(3) 0.177(12) Uiso 0.33 1 d PDU A -1
H1SA H -0.2508 1.1740 0.6422 0.213 Uiso 0.33 1 calc PR A -1
Cl1 Cl -0.2481(10) 1.1182(5) 0.6729(18) 0.185(7) Uiso 0.33 1 d PDU A -1
Cl2 Cl -0.3515(10) 1.1589(6) 0.596(2) 0.208(8) Uiso 0.33 1 d PDU A -1
Cl3 Cl -0.2514(10) 1.1539(6) 0.4546(18) 0.201(8) Uiso 0.33 1 d PDU A -1
C2S C -0.359(2) 1.1371(15) 0.631(4) 0.253(19) Uiso 0.17 1 d PDU B -2
H2SA H -0.3832 1.1179 0.5898 0.303 Uiso 0.17 1 calc PR B -2
Cl4 Cl -0.412(2) 1.1603(15) 0.705(5) 0.266(17) Uiso 0.17 1 d PDU B -2
Cl5 Cl -0.329(3) 1.1606(16) 0.518(4) 0.256(17) Uiso 0.17 1 d PDU B -2
Cl6 Cl -0.300(2) 1.1198(13) 0.731(5) 0.249(17) Uiso 0.17 1 d PDU B -2
O1N O -0.491(8) 1.246(2) 0.096(13) 0.47(7) Uiso 0.33 1 d PDU C -3
O2N O -0.489(5) 1.195(2) 0.032(8) 0.35(4) Uiso 0.33 1 d PDU C -3
N1N N -0.480(6) 1.216(2) 0.112(7) 0.45(6) Uiso 0.33 1 d PDU C -3
C1N C -0.482(12) 1.204(5) 0.236(8) 0.49(8) Uiso 0.33 1 d PDU C -3
H1NA H -0.4723 1.1794 0.2400 0.739 Uiso 0.33 1 calc PR C -3
H1NB H -0.5242 1.2070 0.2598 0.739 Uiso 0.33 1 calc PR C -3
H1NC H -0.4515 1.2158 0.2916 0.739 Uiso 0.33 1 calc PR C -3
O3N O -0.514(4) 1.193(2) 0.168(9) 0.30(4) Uiso 0.33 1 d PDU D -4
O4N O -0.424(4) 1.205(3) 0.262(11) 0.46(6) Uiso 0.33 1 d PDU D -4
N2N N -0.469(5) 1.212(2) 0.190(11) 0.44(6) Uiso 0.33 1 d PDU D -4
C2N C -0.479(10) 1.247(2) 0.15(2) 0.44(9) Uiso 0.33 1 d PDU D -4
H2NA H -0.4394 1.2594 0.1723 0.665 Uiso 0.33 1 calc PR D -4
H2NB H -0.5110 1.2571 0.1976 0.665 Uiso 0.33 1 calc PR D -4
H2NC H -0.4924 1.2483 0.0668 0.665 Uiso 0.33 1 calc PR D -4
O5N O -0.518(4) 1.300(2) 0.087(6) 0.36(4) Uiso 0.33 1 d PDU E -5
O6N O -0.482(6) 1.2667(16) 0.224(9) 0.42(6) Uiso 0.33 1 d PDU E -5
N3N N -0.494(5) 1.2950(15) 0.188(6) 0.33(4) Uiso 0.33 1 d PDU E -5
C3N C -0.493(4) 1.3218(17) 0.278(6) 0.19(3) Uiso 0.33 1 d PDU E -5
H3NA H -0.5023 1.3434 0.2376 0.282 Uiso 0.33 1 calc PR E -5
H3NB H -0.4517 1.3229 0.3257 0.282 Uiso 0.33 1 calc PR E -5
H3NC H -0.5249 1.3171 0.3318 0.282 Uiso 0.33 1 calc PR E -5

loop_
_atom_site_aniso_label
_atom_site_aniso_U_11
_atom_site_aniso_U_22
_atom_site_aniso_U_33
_atom_site_aniso_U_23
_atom_site_aniso_U_13
_atom_site_aniso_U_12
N1 0.045(6) 0.027(6) 0.029(5) 0.000(4) -0.001(5) -0.004(4)
N2 0.040(6) 0.024(6) 0.039(6) -0.004(5) 0.007(5) -0.008(5)
N3 0.047(6) 0.040(6) 0.038(6) 0.003(5) 0.009(5) 0.013(5)
N4 0.042(6) 0.023(5) 0.041(6) 0.004(4) 0.005(5) 0.007(5)
C1 0.097(14) 0.161(19) 0.111(14) -0.062(14) -0.062(12) 0.036(13)
C2 0.17(2) 0.16(2) 0.112(15) -0.058(14) 0.043(14) -0.113(17)
C3 0.073(11) 0.145(16) 0.091(12) -0.070(12) 0.013(9) -0.023(11)
C4 0.038(8) 0.114(13) 0.050(9) -0.009(9) 0.003(7) -0.001(8)
C5 0.043(8) 0.056(8) 0.043(8) -0.008(7) 0.002(6) 0.000(6)
C6 0.039(8) 0.054(8) 0.048(8) 0.004(7) 0.014(6) 0.001(6)
C7 0.025(7) 0.075(10) 0.046(8) 0.009(7) -0.016(6) -0.008(7)
C8 0.043(8) 0.045(8) 0.035(7) 0.014(6) 0.000(6) -0.004(6)
C9 0.044(9) 0.058(9) 0.056(9) 0.000(7) 0.002(7) -0.001(7)
C10 0.041(8) 0.062(9) 0.062(9) -0.020(8) 0.002(7) 0.004(7)
C11 0.046(8) 0.042(8) 0.044(8) 0.020(6) 0.001(6) 0.005(6)
C12 0.049(8) 0.029(7) 0.029(7) -0.004(6) 0.010(6) -0.007(6)
C13 0.026(6) 0.036(7) 0.042(7) 0.017(6) 0.011(5) -0.002(6)
C14 0.036(7) 0.050(8) 0.039(7) 0.005(6) 0.005(6) 0.005(6)
C15 0.040(8) 0.033(7) 0.076(9) 0.004(7) -0.007(7) -0.007(6)
C16 0.035(7) 0.038(8) 0.058(8) 0.010(6) -0.009(6) 0.009(6)
C17 0.044(8) 0.029(7) 0.047(8) -0.002(6) 0.001(6) 0.005(6)
C18 0.054(8) 0.033(7) 0.047(8) 0.002(6) 0.019(7) -0.003(6)
C19 0.054(8) 0.037(7) 0.027(7) -0.001(6) 0.012(6) 0.005(6)
C20 0.072(9) 0.024(7) 0.036(8) -0.003(6) 0.019(7) 0.003(6)
C21 0.065(9) 0.022(6) 0.055(9) -0.002(6) 0.012(7) -0.011(6)
C22 0.050(8) 0.035(7) 0.043(7) 0.005(6) 0.000(6) 0.013(6)
C23 0.088(11) 0.037(8) 0.037(8) -0.005(6) 0.000(7) -0.012(7)
C24 0.114(13) 0.069(10) 0.042(8) -0.002(7) -0.010(8) -0.030(9)
C25 0.071(11) 0.116(14) 0.074(11) -0.010(10) 0.006(9) -0.018(10)
C26 0.163(17) 0.035(9) 0.079(11) -0.010(8) -0.036(11) -0.034(9)
C27 0.038(7) 0.031(7) 0.023(6) 0.007(5) 0.012(6) -0.004(5)
C28 0.053(8) 0.028(7) 0.020(6) 0.005(5) 0.004(6) 0.009(6)
C29 0.045(7) 0.033(7) 0.039(7) -0.001(6) 0.018(6) 0.003(6)
C30 0.050(8) 0.016(6) 0.038(7) -0.004(5) 0.004(6) 0.009(5)
C31 0.036(7) 0.033(7) 0.030(6) -0.006(5) 0.003(5) 0.011(6)
C32 0.041(7) 0.028(7) 0.032(6) 0.000(5) 0.009(5) -0.004(6)
C33 0.046(8) 0.028(7) 0.030(6) -0.007(5) 0.006(6) -0.001(6)
C34 0.043(8) 0.019(6) 0.041(7) -0.005(6) 0.013(6) 0.008(6)
C35 0.24(3) 0.12(2) 0.83(9) 0.16(4) 0.39(5) 0.11(2)
C36 0.080(16) 0.77(9) 0.21(3) -0.28(4) 0.101(18) -0.19(3)
C37 0.13(2) 0.43(5) 0.090(17) 0.06(2) 0.045(14) -0.06(3)
C38 0.094(13) 0.073(11) 0.067(11) 0.019(8) 0.028(9) 0.021(9)
C39 0.064(10) 0.059(10) 0.064(9) 0.023(8) 0.023(8) 0.023(8)
C40 0.068(10) 0.049(9) 0.081(10) 0.018(8) 0.020(9) 0.021(8)
C41 0.062(10) 0.054(9) 0.063(9) 0.010(7) 0.024(8) 0.014(7)
C42 0.077(10) 0.033(8) 0.054(9) 0.022(7) 0.014(7) 0.019(7)
C43 0.100(12) 0.045(9) 0.051(9) -0.006(7) 0.010(9) 0.011(8)
C44 0.079(11) 0.082(12) 0.030(8) 0.001(7) 0.022(7) 0.017(9)
C45 0.074(10) 0.034(8) 0.042(8) 0.016(6) 0.005(7) 0.000(7)
C46 0.077(10) 0.034(8) 0.076(10) 0.005(7) 0.004(8) 0.020(7)
C47 0.043(8) 0.056(9) 0.089(11) 0.013(8) 0.023(8) 0.009(7)
C48 0.050(8) 0.035(8) 0.056(8) 0.001(6) 0.008(7) -0.003(6)
C49 0.051(8) 0.022(7) 0.048(8) -0.001(6) 0.001(7) 0.009(6)
C50 0.035(7) 0.036(8) 0.051(8) 0.000(6) 0.003(6) 0.012(6)
C51 0.041(8) 0.017(7) 0.082(10) 0.005(7) -0.005(7) 0.016(6)
C52 0.066(10) 0.042(9) 0.088(11) 0.013(8) 0.019(9) 0.013(7)
C53 0.077(11) 0.052(10) 0.105(13) -0.010(9) 0.022(10) 0.011(9)
C54 0.039(9) 0.067(11) 0.097(12) 0.002(9) 0.011(8) 0.026(8)
C55 0.069(10) 0.049(9) 0.104(12) 0.010(9) 0.012(9) -0.001(8)
C56 0.065(10) 0.060(10) 0.081(11) -0.015(8) 0.020(8) 0.022(8)
C57 0.065(11) 0.074(11) 0.108(13) 0.010(10) 0.032(10) 0.013(9)
C58 0.16(2) 0.15(2) 0.18(2) -0.042(17) 0.114(18) -0.008(16)
C59 0.042(12) 0.41(4) 0.17(2) -0.05(3) 0.014(13) -0.035(19)
C60 0.17(2) 0.20(3) 0.27(3) 0.09(2) 0.15(2) 0.03(2)
O1 0.042(5) 0.037(4) 0.026(4) 0.000(4) -0.001(4) -0.001(4)
O2 0.048(5) 0.045(5) 0.017(4) 0.001(3) 0.001(3) -0.004(4)
O3 0.049(6) 0.056(5) 0.060(6) 0.016(4) 0.014(4) -0.007(5)
O4 0.054(6) 0.085(7) 0.063(6) -0.012(5) 0.002(5) 0.011(5)
O5 0.080(8) 0.132(11) 0.095(9) 0.029(9) -0.011(7) 0.012(8)
O6 0.107(10) 0.139(14) 0.144(12) 0.002(11) 0.062(9) 0.041(10)
O7 0.148(14) 0.152(14) 0.47(3) -0.173(18) 0.219(19) -0.104(12)
O8 0.064(6) 0.063(6) 0.060(6) -0.024(5) 0.019(5) -0.027(5)
O9 0.055(6) 0.044(5) 0.050(5) -0.008(4) 0.014(4) -0.013(4)
O10 0.052(5) 0.035(5) 0.025(4) -0.008(4) 0.001(3) -0.009(4)
C61 0.048(7) 0.036(7) 0.028(7) 0.005(6) 0.015(6) 0.002(6)
C62 0.043(8) 0.069(10) 0.023(7) 0.010(6) -0.010(6) -0.008(6)
C63 0.073(10) 0.064(10) 0.036(8) 0.017(7) 0.010(7) 0.009(8)
C64 0.070(9) 0.036(7) 0.053(9) 0.014(7) 0.021(7) 0.001(7)
C65 0.054(8) 0.035(7) 0.034(7) 0.008(6) 0.007(6) -0.002(6)
C66 0.047(7) 0.032(7) 0.030(7) 0.004(6) 0.013(6) 0.006(6)
C67 0.042(7) 0.028(6) 0.039(7) -0.011(6) 0.006(6) -0.005(5)
C68 0.044(8) 0.043(7) 0.034(7) 0.006(6) -0.003(6) -0.007(6)
C69 0.067(9) 0.062(8) 0.019(7) 0.008(6) 0.001(6) 0.002(7)
C70 0.056(9) 0.064(9) 0.034(7) 0.015(6) 0.010(6) -0.016(8)
C71 0.055(9) 0.067(9) 0.049(8) -0.001(7) 0.008(7) -0.028(8)
C72 0.058(10) 0.087(11) 0.049(9) -0.002(8) 0.004(7) -0.032(9)
C73 0.058(10) 0.119(14) 0.075(11) -0.004(10) 0.009(8) 0.018(10)
C74 0.075(12) 0.098(13) 0.094(13) 0.007(11) 0.007(10) 0.011(10)
C75 0.036(9) 0.139(19) 0.083(13) -0.001(14) -0.006(9) 0.029(10)
C76 0.119(17) 0.096(15) 0.15(2) 0.047(15) 0.032(14) 0.021(13)
C77 0.12(2) 0.13(2) 0.14(2) 0.070(18) 0.031(16) 0.068(17)
C78 0.084(18) 0.23(4) 0.16(3) 0.06(3) 0.025(17) 0.06(2)
C79 0.103(17) 0.18(2) 0.102(18) 0.018(18) 0.008(13) 0.021(18)
C80 0.093(15) 0.115(18) 0.094(16) 0.036(14) 0.040(13) 0.042(13)
C81 0.20(3) 0.11(2) 0.34(4) -0.10(2) 0.19(3) -0.10(2)
C82 0.070(12) 0.137(19) 0.112(15) 0.000(13) 0.045(11) -0.013(13)
C83 0.081(12) 0.136(17) 0.115(14) -0.055(12) 0.061(11) -0.073(11)
C84 0.052(10) 0.091(12) 0.093(12) -0.006(9) 0.018(8) -0.041(8)
C85 0.099(12) 0.050(9) 0.057(9) -0.019(7) 0.025(8) -0.038(8)
C86 0.100(12) 0.029(8) 0.062(9) -0.008(6) 0.021(8) -0.011(8)
C87 0.058(9) 0.051(9) 0.042(8) -0.011(6) 0.008(6) -0.001(7)
C88 0.060(8) 0.049(8) 0.028(7) -0.006(6) 0.006(6) -0.006(6)
B1 0.121(12) 0.025(7) 0.093(10) -0.010(8) 0.046(9) 0.005(8)
F1 0.167(9) 0.040(4) 0.137(7) -0.011(5) 0.100(7) -0.011(5)
F2 0.124(7) 0.112(7) 0.092(6) 0.015(5) 0.029(5) 0.052(6)
F3 0.144(7) 0.056(5) 0.120(7) -0.017(5) 0.083(6) -0.026(5)
F4 0.092(6) 0.036(4) 0.078(5) 0.004(3) 0.018(4) -0.008(4)
B2 0.133(15) 0.051(10) 0.042(9) -0.005(7) 0.028(7) 0.007(7)
F5 0.43(2) 0.113(8) 0.129(10) 0.023(7) -0.092(11) -0.104(10)
F6 0.142(9) 0.154(9) 0.108(7) 0.055(6) 0.075(6) 0.056(6)
F7 0.162(9) 0.167(8) 0.120(8) 0.089(6) 0.097(7) 0.111(7)
F8 0.085(6) 0.112(7) 0.080(5) 0.022(5) 0.029(4) 0.031(5)

loop_
_atom_type_symbol
_atom_type_description
_atom_type_scat_dispersion_real
_atom_type_scat_dispersion_imag
_atom_type_scat_source
C C 0.0033 0.0016 'International Tables Vol C Tables 4.2.6.8 and 6.1.1.4'
H H 0.0000 0.0000 'International Tables Vol C Tables 4.2.6.8 and 6.1.1.4'
B B 0.0013 0.0007 'International Tables Vol C Tables 4.2.6.8 and 6.1.1.4'
N N 0.0061 0.0033 'International Tables Vol C Tables 4.2.6.8 and 6.1.1.4'
O O 0.0106 0.0060 'International Tables Vol C Tables 4.2.6.8 and 6.1.1.4'
F F 0.0171 0.0103 'International Tables Vol C Tables 4.2.6.8 and 6.1.1.4'
Cl Cl 0.1484 0.1585 'International Tables Vol C Tables 4.2.6.8 and 6.1.1.4'

loop_
_geom_angle_atom_site_label_1
_geom_angle_atom_site_label_2
_geom_angle_atom_site_label_3
_geom_angle
C27 N1 C12 108.0(8)
C27 N1 H1A 126.0
C12 N1 H1A 126.0
C27 N2 C13 108.7(9)
C27 N2 H2A 125.6
C13 N2 H2A 125.6
C34 N3 C50 109.5(9)
C34 N3 H3A 125.3
C50 N3 H3A 125.3
C34 N4 C49 110.3(9)
C34 N4 H4A 124.9
C49 N4 H4A 124.9
C4 C1 H1B 109.5
C4 C1 H1C 109.5
H1B C1 H1C 109.5
C4 C1 H1D 109.5
H1B C1 H1D 109.5
H1C C1 H1D 109.5
C4 C2 H2B 109.5
C4 C2 H2C 109.5
H2B C2 H2C 109.5
C4 C2 H2D 109.5
H2B C2 H2D 109.5
H2C C2 H2D 109.5
C4 C3 H3B 109.5
C4 C3 H3C 109.5
H3B C3 H3C 109.5
C4 C3 H3D 109.5
H3B C3 H3D 109.5
H3C C3 H3D 109.5
C3 C4 C2 112.8(15)
C3 C4 C5 113.7(11)
C2 C4 C5 107.7(11)
C3 C4 C1 106.4(13)
C2 C4 C1 107.6(14)
C5 C4 C1 108.4(12)
C10 C5 C6 116.1(11)
C10 C5 C4 121.9(11)
C6 C5 C4 122.0(11)
C7 C6 C5 122.1(11)
C7 C6 H6A 119.0
C5 C6 H6A 119.0
C6 C7 C8 120.8(11)
C6 C7 H7A 119.6
C8 C7 H7A 119.6
C7 C8 C9 118.5(11)
C7 C8 C11 120.1(11)
C9 C8 C11 121.3(11)
C8 C9 C10 120.1(12)
C8 C9 H9A 119.9
C10 C9 H9A 119.9
C9 C10 C5 122.4(12)
C9 C10 H10A 118.8
C5 C10 H10A 118.8
C12 C11 C16 113.6(11)
C12 C11 C8 124.2(10)
C16 C11 C8 122.2(10)
C13 C12 C11 124.0(10)
C13 C12 N1 106.0(9)
C11 C12 N1 129.9(10)
C12 C13 C14 123.0(10)
C12 C13 N2 106.8(9)
C14 C13 N2 130.2(10)
C13 C14 C15 113.3(10)
C13 C14 C17 123.0(10)
C15 C14 C17 123.7(11)
C14 C15 C16 123.5(11)
C14 C15 H15A 118.2
C16 C15 H15A 118.2
C11 C16 C15 122.5(11)
C11 C16 H16A 118.7
C15 C16 H16A 118.7
C18 C17 C22 116.3(11)
C18 C17 C14 122.1(10)
C22 C17 C14 121.5(11)
C17 C18 C19 122.6(11)
C17 C18 H18A 118.7
C19 C18 H18A 118.7
C18 C19 C20 120.8(10)
C18 C19 H19A 119.6
C20 C19 H19A 119.6
C19 C20 C21 116.4(11)
C19 C20 C23 123.6(10)
C21 C20 C23 120.0(10)
C22 C21 C20 122.7(11)
C22 C21 H21A 118.7
C20 C21 H21A 118.7
C21 C22 C17 121.1(11)
C21 C22 H22A 119.4
C17 C22 H22A 119.4
C26 C23 C24 108.6(11)
C26 C23 C25 108.5(12)
C24 C23 C25 107.8(12)
C26 C23 C20 112.6(11)
C24 C23 C20 111.2(10)
C25 C23 C20 108.1(10)
C23 C24 H24A 109.5
C23 C24 H24B 109.5
H24A C24 H24B 109.5
C23 C24 H24C 109.5
H24A C24 H24C 109.5
H24B C24 H24C 109.5
C23 C25 H25A 109.5
C23 C25 H25B 109.5
H25A C25 H25B 109.5
C23 C25 H25C 109.5
H25A C25 H25C 109.5
H25B C25 H25C 109.5
C23 C26 H26A 109.5
C23 C26 H26B 109.5
H26A C26 H26B 109.5
C23 C26 H26C 109.5
H26A C26 H26C 109.5
H26B C26 H26C 109.5
N2 C27 N1 110.3(9)
N2 C27 C28 125.3(10)
N1 C27 C28 124.3(10)
C29 C28 C33 120.7(10)
C29 C28 C27 119.5(10)
C33 C28 C27 119.7(10)
C28 C29 C30 119.3(11)
C28 C29 H29A 120.3
C30 C29 H29A 120.3
C29 C30 C31 120.4(10)
C29 C30 H30A 119.8
C31 C30 H30A 119.8
C30 C31 C32 119.7(10)
C30 C31 C34 118.3(10)
C32 C31 C34 122.0(10)
C33 C32 C31 120.2(10)
C33 C32 H32A 119.9
C31 C32 H32A 119.9
C32 C33 C28 119.6(10)
C32 C33 H33A 120.2
C28 C33 H33A 120.2
N4 C34 N3 108.9(9)
N4 C34 C31 126.3(10)
N3 C34 C31 124.8(10)
C38 C35 H35A 109.5
C38 C35 H35B 109.5
H35A C35 H35B 109.5
C38 C35 H35C 109.5
H35A C35 H35C 109.5
H35B C35 H35C 109.5
C38 C36 H36A 109.5
C38 C36 H36B 109.5
H36A C36 H36B 109.5
C38 C36 H36C 109.5
H36A C36 H36C 109.5
H36B C36 H36C 109.5
C38 C37 H37A 109.5
C38 C37 H37B 109.5
H37A C37 H37B 109.5
C38 C37 H37C 109.5
H37A C37 H37C 109.5
H37B C37 H37C 109.5
C36 C38 C37 108(2)
C36 C38 C35 111(2)
C37 C38 C35 103(2)
C36 C38 C39 112.8(15)
C37 C38 C39 108.4(15)
C35 C38 C39 113.5(15)
C40 C39 C44 115.4(13)
C40 C39 C38 124.1(14)
C44 C39 C38 120.4(13)
C41 C40 C39 124.0(14)
C41 C40 H40A 118.0
C39 C40 H40A 118.0
C40 C41 C42 120.8(13)
C40 C41 H41A 119.6
C42 C41 H41A 119.6
C43 C42 C41 115.6(12)
C43 C42 C45 123.6(12)
C41 C42 C45 120.7(11)
C44 C43 C42 122.1(14)
C44 C43 H43A 118.9
C42 C43 H43A 118.9
C39 C44 C43 121.8(13)
C39 C44 H44A 119.1
C43 C44 H44A 119.1
C50 C45 C46 114.1(12)
C50 C45 C42 123.0(11)
C46 C45 C42 122.8(11)
C47 C46 C45 123.7(12)
C47 C46 H46A 118.2
C45 C46 H46A 118.2
C48 C47 C46 122.2(12)
C48 C47 H47A 118.9
C46 C47 H47A 118.9
C47 C48 C49 113.4(11)
C47 C48 C51 121.1(11)
C49 C48 C51 125.3(11)
C50 C49 N4 105.2(9)
C50 C49 C48 124.4(10)
N4 C49 C48 130.4(11)
N3 C50 C45 131.5(11)
N3 C50 C49 106.0(10)
C45 C50 C49 122.0(10)
C56 C51 C52 117.6(13)
C56 C51 C48 121.8(11)
C52 C51 C48 120.6(11)
C51 C52 C53 122.1(13)
C51 C52 H52A 118.9
C53 C52 H52A 118.9
C54 C53 C52 120.5(13)
C54 C53 H53A 119.8
C52 C53 H53A 119.8
C55 C54 C53 116.7(13)
C55 C54 C57 120.2(14)
C53 C54 C57 122.8(14)
C54 C55 C56 122.4(14)
C54 C55 H55A 118.8
C56 C55 H55A 118.8
C51 C56 C55 120.4(13)
C51 C56 H56A 119.8
C55 C56 H56A 119.8
C59 C57 C60 112.1(19)
C59 C57 C58 105.0(17)
C60 C57 C58 103.5(17)
C59 C57 C54 110.7(16)
C60 C57 C54 110.9(13)
C58 C57 C54 114.2(14)
C57 C58 H58A 109.5
C57 C58 H58B 109.5
H58A C58 H58B 109.5
C57 C58 H58C 109.5
H58A C58 H58C 109.5
H58B C58 H58C 109.5
C57 C59 H59A 109.5
C57 C59 H59B 109.5
H59A C59 H59B 109.5
C57 C59 H59C 109.5
H59A C59 H59C 109.5
H59B C59 H59C 109.5
C57 C60 H60A 109.5
C57 C60 H60B 109.5
H60A C60 H60B 109.5
C57 C60 H60C 109.5
H60A C60 H60C 109.5
H60B C60 H60C 109.5
C66 O1 C67 116.1(8)
C69 O2 C68 114.8(8)
C70 O3 C71 114.7(9)
C73 O4 C72 112.7(11)
C75 O5 C74 116.2(15)
C81 O6 C80 125.2(17)
C82 O7 C83 131.8(15)
C84 O8 C85 112.9(10)
C87 O9 C86 113.1(9)
C61 O10 C88 116.6(8)
C62 C61 O10 123.1(10)
C62 C61 C66 121.7(11)
O10 C61 C66 115.2(9)
C61 C62 C63 118.8(11)
C61 C62 H62A 120.6
C63 C62 H62A 120.6
C64 C63 C62 120.5(11)
C64 C63 H63A 119.7
C62 C63 H63A 119.7
C65 C64 C63 119.6(11)
C65 C64 H64A 120.2
C63 C64 H64A 120.2
C64 C65 C66 119.7(11)
C64 C65 H65A 120.1
C66 C65 H65A 120.1
O1 C66 C65 123.9(10)
O1 C66 C61 116.5(9)
C65 C66 C61 119.5(10)
O1 C67 C68 108.1(8)
O1 C67 H67A 110.1
C68 C67 H67A 110.1
O1 C67 H67B 110.1
C68 C67 H67B 110.1
H67A C67 H67B 108.4
O2 C68 C67 110.8(9)
O2 C68 H68A 109.5
C67 C68 H68A 109.5
O2 C68 H68B 109.5
C67 C68 H68B 109.5
H68A C68 H68B 108.1
O2 C69 C70 112.5(10)
O2 C69 H69A 109.1
C70 C69 H69A 109.1
O2 C69 H69B 109.1
C70 C69 H69B 109.1
H69A C69 H69B 107.8
O3 C70 C69 108.7(10)
O3 C70 H70A 110.0
C69 C70 H70A 110.0
O3 C70 H70B 110.0
C69 C70 H70B 110.0
H70A C70 H70B 108.3
O3 C71 C72 108.5(10)
O3 C71 H71A 110.0
C72 C71 H71A 110.0
O3 C71 H71B 110.0
C72 C71 H71B 110.0
H71A C71 H71B 108.4
O4 C72 C71 105.7(10)
O4 C72 H72A 110.6
C71 C72 H72A 110.6
O4 C72 H72B 110.6
C71 C72 H72B 110.6
H72A C72 H72B 108.7
O4 C73 C74 113.7(12)
O4 C73 H73A 108.8
C74 C73 H73A 108.8
O4 C73 H73B 108.8
C74 C73 H73B 108.8
H73A C73 H73B 107.7
O5 C74 C73 108.3(14)
O5 C74 H74A 110.0
C73 C74 H74A 110.0
O5 C74 H74B 110.0
C73 C74 H74B 110.0
H74A C74 H74B 108.4
O5 C75 C80 117(2)
O5 C75 C76 130.8(19)
C80 C75 C76 113(2)
C77 C76 C75 122(2)
C77 C76 H76A 119.1
C75 C76 H76A 119.1
C78 C77 C76 121(3)
C78 C77 H77A 119.3
C76 C77 H77A 119.3
C77 C78 C79 119(3)
C77 C78 H78A 120.5
C79 C78 H78A 120.5
C80 C79 C78 115(3)
C80 C79 H79A 122.7
C78 C79 H79A 122.7
C75 C80 C79 130(2)
C75 C80 O6 120.0(19)
C79 C80 O6 110(2)
O6 C81 C82 139(2)
O6 C81 H81A 102.4
C82 C81 H81A 102.4
O6 C81 H81B 102.4
C82 C81 H81B 102.4
H81A C81 H81B 104.9
O7 C82 C81 137.7(19)
O7 C82 H82A 102.7
C81 C82 H82A 102.7
O7 C82 H82B 102.7
C81 C82 H82B 102.7
H82A C82 H82B 105.0
O7 C83 C84 114.3(15)
O7 C83 H83A 108.7
C84 C83 H83A 108.7
O7 C83 H83B 108.7
C84 C83 H83B 108.7
H83A C83 H83B 107.6
O8 C84 C83 110.5(12)
O8 C84 H84A 109.6
C83 C84 H84A 109.6
O8 C84 H84B 109.6
C83 C84 H84B 109.5
H84A C84 H84B 108.1
O8 C85 C86 109.6(10)
O8 C85 H85A 109.7
C86 C85 H85A 109.7
O8 C85 H85B 109.7
C86 C85 H85B 109.7
H85A C85 H85B 108.2
O9 C86 C85 108.6(11)
O9 C86 H86A 110.0
C85 C86 H86A 110.0
O9 C86 H86B 110.0
C85 C86 H86B 110.0
H86A C86 H86B 108.3
O9 C87 C88 108.2(10)
O9 C87 H87A 110.0
C88 C87 H87A 110.0
O9 C87 H87B 110.0
C88 C87 H87B 110.0
H87A C87 H87B 108.4
O10 C88 C87 110.7(9)
O10 C88 H88A 109.5
C87 C88 H88A 109.5
O10 C88 H88B 109.5
C87 C88 H88B 109.5
H88A C88 H88B 108.1
F4 B1 F1 110.0(8)
F4 B1 F3 109.8(8)
F1 B1 F3 110.5(8)
F4 B1 F2 109.6(8)
F1 B1 F2 109.4(9)
F3 B1 F2 107.6(9)
F6 B2 F5 109.5(9)
F6 B2 F7 108.7(8)
F5 B2 F7 109.7(10)
F6 B2 F8 113.7(9)
F5 B2 F8 107.3(9)
F7 B2 F8 108.0(8)
Cl3 C1S Cl1 110.6(16)
Cl3 C1S Cl2 110.7(16)
Cl1 C1S Cl2 109.4(16)
Cl3 C1S H1SA 108.7
Cl1 C1S H1SA 108.7
Cl2 C1S H1SA 108.7
Cl6 C2S Cl4 111.7(19)
Cl6 C2S Cl5 112(2)
Cl4 C2S Cl5 112.0(19)
Cl6 C2S H2SA 107.0
Cl4 C2S H2SA 107.0
Cl5 C2S H2SA 107.0
O2N N1N O1N 123(5)
O2N N1N C1N 117(4)
O1N N1N C1N 116(4)
N1N C1N H1NA 109.5
N1N C1N H1NB 109.5
H1NA C1N H1NB 109.5
N1N C1N H1NC 109.5
H1NA C1N H1NC 109.5
H1NB C1N H1NC 109.5
O4N N2N O3N 124(5)
O4N N2N C2N 117(4)
O3N N2N C2N 116(4)
N2N C2N H2NA 109.5
N2N C2N H2NB 109.5
H2NA C2N H2NB 109.5
N2N C2N H2NC 109.5
H2NA C2N H2NC 109.5
H2NB C2N H2NC 109.5
O5N N3N O6N 121(4)
O5N N3N C3N 119(3)
O6N N3N C3N 118(3)
N3N C3N H3NA 109.5
N3N C3N H3NB 109.5
H3NA C3N H3NB 109.5
N3N C3N H3NC 109.5
H3NA C3N H3NC 109.5
H3NB C3N H3NC 109.5

loop_
_geom_bond_atom_site_label_1
_geom_bond_atom_site_label_2
_geom_bond_distance
N1 C27 1.330(12)
N1 C12 1.417(13)
N1 H1A 0.8800
N2 C27 1.326(12)
N2 C13 1.395(13)
N2 H2A 0.8800
N3 C34 1.335(13)
N3 C50 1.384(13)
N3 H3A 0.8800
N4 C34 1.296(12)
N4 C49 1.401(13)
N4 H4A 0.8800
C1 C4 1.55(2)
C1 H1B 0.9800
C1 H1C 0.9800
C1 H1D 0.9800
C2 C4 1.51(2)
C2 H2B 0.9800
C2 H2C 0.9800
C2 H2D 0.9800
C3 C4 1.459(18)
C3 H3B 0.9800
C3 H3C 0.9800
C3 H3D 0.9800
C4 C5 1.521(17)
C5 C10 1.388(15)
C5 C6 1.395(15)
C6 C7 1.378(15)
C6 H6A 0.9500
C7 C8 1.379(16)
C7 H7A 0.9500
C8 C9 1.384(15)
C8 C11 1.484(16)
C9 C10 1.387(16)
C9 H9A 0.9500
C10 H10A 0.9500
C11 C12 1.387(15)
C11 C16 1.394(15)
C12 C13 1.383(14)
C13 C14 1.395(15)
C14 C15 1.396(15)
C14 C17 1.477(15)
C15 C16 1.398(15)
C15 H15A 0.9500
C16 H16A 0.9500
C17 C18 1.375(15)
C17 C22 1.400(15)
C18 C19 1.385(15)
C18 H18A 0.9500
C19 C20 1.386(15)
C19 H19A 0.9500
C20 C21 1.393(15)
C20 C23 1.535(16)
C21 C22 1.360(15)
C21 H21A 0.9500
C22 H22A 0.9500
C23 C26 1.503(16)
C23 C24 1.531(16)
C23 C25 1.534(18)
C24 H24A 0.9800
C24 H24B 0.9800
C24 H24C 0.9800
C25 H25A 0.9800
C25 H25B 0.9800
C25 H25C 0.9800
C26 H26A 0.9800
C26 H26B 0.9800
C26 H26C 0.9800
C27 C28 1.477(14)
C28 C29 1.379(14)
C28 C33 1.395(14)
C29 C30 1.381(14)
C29 H29A 0.9500
C30 C31 1.387(14)
C30 H30A 0.9500
C31 C32 1.392(14)
C31 C34 1.465(14)
C32 C33 1.371(14)
C32 H32A 0.9500
C33 H33A 0.9500
C35 C38 1.46(2)
C35 H35A 0.9800
C35 H35B 0.9800
C35 H35C 0.9800
C36 C38 1.36(3)
C36 H36A 0.9800
C36 H36B 0.9800
C36 H36C 0.9800
C37 C38 1.43(2)
C37 H37A 0.9800
C37 H37B 0.9800
C37 H37C 0.9800
C38 C39 1.516(19)
C39 C40 1.372(17)
C39 C44 1.376(18)
C40 C41 1.357(17)
C40 H40A 0.9500
C41 C42 1.395(17)
C41 H41A 0.9500
C42 C43 1.386(16)
C42 C45 1.474(17)
C43 C44 1.377(18)
C43 H43A 0.9500
C44 H44A 0.9500
C45 C50 1.385(15)
C45 C46 1.408(16)
C46 C47 1.400(17)
C46 H46A 0.9500
C47 C48 1.392(16)
C47 H47A 0.9500
C48 C49 1.407(15)
C48 C51 1.449(16)
C49 C50 1.391(15)
C51 C56 1.361(17)
C51 C52 1.361(16)
C52 C53 1.396(18)
C52 H52A 0.9500
C53 C54 1.375(18)
C53 H53A 0.9500
C54 C55 1.366(18)
C54 C57 1.520(19)
C55 C56 1.397(18)
C55 H55A 0.9500
C56 H56A 0.9500
C57 C59 1.44(2)
C57 C60 1.51(2)
C57 C58 1.51(2)
C58 H58A 0.9800
C58 H58B 0.9800
C58 H58C 0.9800
C59 H59A 0.9800
C59 H59B 0.9800
C59 H59C 0.9800
C60 H60A 0.9800
C60 H60B 0.9800
C60 H60C 0.9800
O1 C66 1.366(12)
O1 C67 1.434(11)
O2 C69 1.407(12)
O2 C68 1.423(12)
O3 C70 1.384(13)
O3 C71 1.418(13)
O4 C73 1.411(15)
O4 C72 1.421(14)
O5 C75 1.33(2)
O5 C74 1.388(18)
O6 C81 1.15(2)
O6 C80 1.44(2)
O7 C82 1.21(2)
O7 C83 1.37(2)
O8 C84 1.411(14)
O8 C85 1.416(14)
O9 C87 1.409(13)
O9 C86 1.417(13)
O10 C61 1.387(12)
O10 C88 1.450(12)
C61 C62 1.353(14)
C61 C66 1.397(15)
C62 C63 1.400(16)
C62 H62A 0.9500
C63 C64 1.397(16)
C63 H63A 0.9500
C64 C65 1.384(15)
C64 H64A 0.9500
C65 C66 1.387(14)
C65 H65A 0.9500
C67 C68 1.479(14)
C67 H67A 0.9900
C67 H67B 0.9900
C68 H68A 0.9900
C68 H68B 0.9900
C69 C70 1.460(15)
C69 H69A 0.9900
C69 H69B 0.9900
C70 H70A 0.9900
C70 H70B 0.9900
C71 C72 1.486(17)
C71 H71A 0.9900
C71 H71B 0.9900
C72 H72A 0.9900
C72 H72B 0.9900
C73 C74 1.492(19)
C73 H73A 0.9900
C73 H73B 0.9900
C74 H74A 0.9900
C74 H74B 0.9900
C75 C80 1.33(2)
C75 C76 1.40(2)
C76 C77 1.37(2)
C76 H76A 0.9500
C77 C78 1.37(3)
C77 H77A 0.9500
C78 C79 1.41(3)
C78 H78A 0.9500
C79 C80 1.37(3)
C79 H79A 0.9500
C81 C82 1.33(3)
C81 H81A 0.9900
C81 H81B 0.9900
C82 H82A 0.9900
C82 H82B 0.9900
C83 C84 1.481(18)
C83 H83A 0.9900
C83 H83B 0.9900
C84 H84A 0.9900
C84 H84B 0.9900
C85 C86 1.477(17)
C85 H85A 0.9900
C85 H85B 0.9900
C86 H86A 0.9900
C86 H86B 0.9900
C87 C88 1.492(15)
C87 H87A 0.9900
C87 H87B 0.9900
C88 H88A 0.9900
C88 H88B 0.9900
B1 F4 1.374(10)
B1 F1 1.378(10)
B1 F3 1.382(10)
B1 F2 1.383(10)
B2 F6 1.338(10)
B2 F5 1.344(10)
B2 F7 1.349(10)
B2 F8 1.355(10)
C1S Cl3 1.713(15)
C1S Cl1 1.715(15)
C1S Cl2 1.720(15)
C1S H1SA 1.0000
C2S Cl6 1.743(16)
C2S Cl4 1.746(16)
C2S Cl5 1.748(16)
C2S H2SA 1.0000
O1N N1N 1.217(17)
O2N N1N 1.216(17)
N1N C1N 1.48(2)
C1N H1NA 0.9800
C1N H1NB 0.9800
C1N H1NC 0.9800
O3N N2N 1.214(16)
O4N N2N 1.213(17)
N2N C2N 1.47(2)
C2N H2NA 0.9800
C2N H2NB 0.9800
C2N H2NC 0.9800
O5N N3N 1.209(10)
O6N N3N 1.210(9)
N3N C3N 1.467(10)
C3N H3NA 0.9800
C3N H3NB 0.9800
C3N H3NC 0.9800
